data_4060587
_journal_name_full Organometallics
_journal_paper_doi 10.1021/om050684p
_journal_year 2006
_chemical_formula_sum 'C19 H15 Fe2 N O5'
_chemical_formula_weight 449.02
_space_group_IT_number 62
_symmetry_cell_setting orthorhombic
_symmetry_space_group_name_Hall '-P 2ac 2n'
_symmetry_space_group_name_H-M 'P n m a'
_cell_angle_alpha 90.00
_cell_angle_beta 90.00
_cell_angle_gamma 90.00
_cell_formula_units_Z 4
_cell_length_a 10.477(7)
_cell_length_b 9.756(6)
_cell_length_c 18.071(11)
_cell_measurement_temperature 293(2)
_cell_volume 1847(2)
_diffrn_ambient_temperature 293(2)
_exptl_crystal_density_diffrn 1.615
_cod_depositor_comments
;
The following automatic conversions were performed:
'_symmetry_cell_setting' value 'Orthorhombic' changed to 'orthorhombic'
according to '/home/saulius/struct/CIF-dictionaries/cif_core.dic'
dictionary named 'cif_core.dic' version 2.4.1 from 2010-06-29.

Automatic conversion script
Id: cif_fix_enum 1527 2010-12-29 10:47:43Z saulius 
;
_cod_database_code 4060587

loop_
_symmetry_equiv_pos_as_xyz
'x, y, z'
'-x+1/2, -y, z+1/2'
'-x, y+1/2, -z'
'x+1/2, -y+1/2, -z+1/2'
'-x, -y, -z'
'x-1/2, y, -z-1/2'
'x, -y-1/2, z'
'-x-1/2, y-1/2, z-1/2'

loop_
_atom_site_label
_atom_site_type_symbol
_atom_site_fract_x
_atom_site_fract_y
_atom_site_fract_z
_atom_site_U_iso_or_equiv
_atom_site_adp_type
_atom_site_occupancy
_atom_site_symmetry_multiplicity
_atom_site_calc_flag
_atom_site_refinement_flags
_atom_site_disorder_assembly
_atom_site_disorder_group
Fe1 Fe 0.76911(8) 0.2500 0.98041(5) 0.0500(4) Uani 1 2 d S . .
Fe2 Fe 0.81664(8) 0.2500 1.12034(5) 0.0480(4) Uani 1 2 d S . .
O1 O 0.8443(4) -0.0176(6) 1.0336(2) 0.0744(13) Uani 1 1 d . . .
O2 O 1.0964(5) 0.2500 1.1279(3) 0.106(3) Uani 1 2 d S . .
O3 O 0.7820(5) 0.4803(6) 1.2210(3) 0.113(2) Uani 1 1 d . . .
C1 C 0.8184(5) 0.0967(8) 1.0347(3) 0.0540(15) Uani 1 1 d . . .
C2 C 0.9888(7) 0.2500 1.1233(4) 0.061(2) Uani 1 2 d S . .
C3 C 0.7969(5) 0.3919(8) 1.1816(3) 0.0665(18) Uani 1 1 d . . .
C4 C 0.6792(6) 0.2500 0.8779(3) 0.0422(17) Uani 1 2 d S . .
C5 C 0.7575(5) 0.1356(7) 0.8843(3) 0.0595(16) Uani 1 1 d . . .
H5 H 0.7309 0.0447 0.8822 0.071 Uiso 1 1 calc R . .
C6 C 0.8842(5) 0.1809(8) 0.8945(2) 0.079(3) Uani 1 1 d . . .
H6 H 0.9555 0.1250 0.9003 0.095 Uiso 1 1 calc R . .
C7 C 0.5360(6) 0.2500 0.8697(3) 0.0486(19) Uani 1 2 d SD . .
C8 C 0.4654(8) 0.1722(9) 0.9273(4) 0.048(3) Uani 0.50 1 d PD . .
H8A H 0.4940 0.0790 0.9233 0.058 Uiso 0.50 1 d PR . .
H8B H 0.3758 0.1734 0.9163 0.058 Uiso 0.50 1 d PR . .
N1 N 0.6064(6) 0.232(2) 1.0324(3) 0.040(3) Uani 0.50 1 d PD . .
C9 C 0.4863(7) 0.2083(7) 1.0071(4) 0.034(3) Uani 0.50 1 d PD . .
C10 C 0.3835(7) 0.2172(7) 1.0541(4) 0.034(4) Uani 0.50 1 d PD . .
H10 H 0.2979 0.2052 1.0364 0.041 Uiso 0.50 1 d PR . .
C11 C 0.4060(6) 0.2500 1.1277(4) 0.071(3) Uani 1 2 d SD . .
H11 H 0.3352 0.2680 1.1611 0.085 Uiso 0.50 1 d PR . .
C12 C 0.5284(7) 0.2751(16) 1.1541(4) 0.037(4) Uani 0.50 1 d PD . .
H12 H 0.5432 0.2977 1.2051 0.044 Uiso 0.50 1 d PR . .
C13 C 0.6299(7) 0.266(2) 1.1059(4) 0.042(4) Uani 0.50 1 d PD . .
C14 C 0.4979(9) 0.2137(19) 0.7916(4) 0.064(7) Uani 0.50 1 d PD . .
H14A H 0.5216 0.1207 0.7809 0.096 Uiso 0.50 1 d PR . .
H14B H 0.4074 0.2242 0.7853 0.096 Uiso 0.50 1 d PR . .
H14C H 0.5418 0.2744 0.7584 0.096 Uiso 0.50 1 d PR . .
C15 C 0.4924(11) 0.4044(9) 0.8798(6) 0.067(3) Uani 0.50 1 d PD . .
H15A H 0.5129 0.4324 0.9294 0.100 Uiso 0.50 1 d PR . .
H15B H 0.5364 0.4622 0.8452 0.100 Uiso 0.50 1 d PR . .
H15C H 0.4020 0.4120 0.8721 0.100 Uiso 0.50 1 d PR . .

loop_
_atom_site_aniso_label
_atom_site_aniso_U_11
_atom_site_aniso_U_22
_atom_site_aniso_U_33
_atom_site_aniso_U_23
_atom_site_aniso_U_13
_atom_site_aniso_U_12
Fe1 0.0271(5) 0.1010(10) 0.0218(5) 0.000 -0.0006(3) 0.000
Fe2 0.0301(5) 0.0884(9) 0.0255(5) 0.000 -0.0067(3) 0.000
O1 0.073(3) 0.084(4) 0.066(3) -0.010(3) -0.0043(19) 0.005(3)
O2 0.030(3) 0.195(9) 0.094(5) 0.000 -0.010(3) 0.000
O3 0.118(4) 0.146(5) 0.076(3) -0.055(4) -0.021(3) 0.014(4)
C1 0.036(3) 0.080(5) 0.046(3) 0.010(3) -0.004(2) 0.000(3)
C2 0.045(5) 0.100(7) 0.039(4) 0.000 -0.005(3) 0.000
C3 0.051(3) 0.106(6) 0.043(3) -0.007(4) -0.017(2) 0.004(3)
C4 0.045(4) 0.063(5) 0.018(3) 0.000 -0.001(3) 0.000
C5 0.065(4) 0.079(5) 0.034(3) -0.009(3) 0.007(2) 0.011(3)
C6 0.046(3) 0.159(8) 0.032(2) -0.002(3) 0.011(2) 0.026(3)
C7 0.042(4) 0.072(6) 0.031(3) 0.000 -0.013(3) 0.000
C8 0.036(5) 0.075(8) 0.033(4) -0.005(5) -0.007(4) -0.003(5)
N1 0.030(3) 0.071(10) 0.020(2) 0.008(6) -0.001(2) 0.009(6)
C9 0.031(4) 0.045(9) 0.027(3) 0.001(4) -0.006(3) 0.005(3)
C10 0.021(3) 0.043(12) 0.039(4) -0.002(4) -0.002(3) 0.005(4)
C11 0.031(4) 0.140(9) 0.041(4) 0.000 0.011(3) 0.000
C12 0.039(4) 0.047(14) 0.026(3) -0.003(5) 0.001(3) 0.001(5)
C13 0.031(3) 0.071(12) 0.025(3) 0.034(9) -0.004(3) 0.003(7)
C14 0.067(5) 0.10(2) 0.029(4) 0.003(6) -0.013(4) -0.003(6)
C15 0.069(7) 0.077(10) 0.055(7) 0.016(7) 0.004(5) 0.014(7)

loop_
_geom_bond_atom_site_label_1
_geom_bond_atom_site_label_2
_geom_bond_distance
_geom_bond_site_symmetry_2
_geom_bond_publ_flag
Fe1 C1 1.861(7) 7_565 ?
Fe1 C1 1.861(7) . ?
Fe1 N1 1.955(6) . ?
Fe1 N1 1.955(6) 7_565 ?
Fe1 C5 2.069(5) . ?
Fe1 C5 2.069(5) 7_565 ?
Fe1 C4 2.078(6) . ?
Fe1 C6 2.078(5) 7_565 ?
Fe1 C6 2.078(5) . ?
Fe1 Fe2 2.577(2) . ?
Fe2 C3 1.784(7) . ?
Fe2 C3 1.784(7) 7_565 ?
Fe2 C2 1.805(8) . ?
Fe2 C13 1.980(7) 7_565 ?
Fe2 C13 1.980(7) . ?
Fe2 C1 2.153(7) . ?
Fe2 C1 2.153(7) 7_565 ?
O1 C1 1.148(7) . ?
O2 C2 1.130(8) . ?
O3 C3 1.130(7) . ?
C4 C5 1.390(7) 7_565 ?
C4 C5 1.390(7) . ?
C4 C7 1.508(9) . ?
C5 C6 1.412(8) . ?
C5 H5 0.9300 . ?
C6 C6 1.348(15) 7_565 ?
C6 H6 0.9300 . ?
C7 C8 1.486(7) . ?
C7 C8 1.486(7) 7_565 ?
C7 C14 1.509(7) 7_565 ?
C7 C14 1.509(7) . ?
C7 C15 1.585(8) 7_565 ?
C7 C15 1.585(8) . ?
C8 C15 1.172(12) 7_565 ?
C8 C9 1.500(8) . ?
C8 C8 1.518(18) 7_565 ?
C8 C9 1.867(10) 7_565 ?
C8 H8A 0.9601 . ?
C8 H8B 0.9600 . ?
N1 N1 0.35(4) 7_565 ?
N1 C13 1.350(8) 7_565 ?
N1 C9 1.359(10) . ?
N1 C13 1.389(9) . ?
N1 C9 1.460(12) 7_565 ?
C9 C9 0.813(13) 7_565 ?
C9 C10 1.375(10) . ?
C9 N1 1.460(13) 7_565 ?
C9 C10 1.552(10) 7_565 ?
C9 C8 1.867(10) 7_565 ?
C10 C10 0.639(14) 7_565 ?
C10 C11 1.388(10) . ?
C10 C9 1.552(10) 7_565 ?
C10 H10 0.9600 . ?
C11 C10 1.388(9) 7_565 ?
C11 C12 1.390(10) . ?
C11 C12 1.390(10) 7_565 ?
C11 H11 0.9720 . ?
C12 C12 0.49(3) 7_565 ?
C12 C13 1.379(10) . ?
C12 C13 1.432(14) 7_565 ?
C12 H12 0.9601 . ?
C13 C13 0.31(5) 7_565 ?
C13 N1 1.350(8) 7_565 ?
C13 C12 1.432(14) 7_565 ?
C14 C14 0.71(4) 7_565 ?
C14 C15 1.968(16) 7_565 ?
C14 H14A 0.9600 . ?
C14 H14B 0.9600 . ?
C14 H14C 0.9600 . ?
C15 C8 1.172(12) 7_565 ?
C15 C14 1.968(16) 7_565 ?
C15 H15A 0.9600 . ?
C15 H15B 0.9600 . ?
C15 H15C 0.9600 . ?
